data_7153544
loop_
_publ_author_name
'Shen, Zhen'
'Uno, Hidemitsu'
'Shimizu, Yusuke'
'Ono, Noboru'

_publ_section_title
;
 Controlling conformations and physical properties of
 meso-tetrakis(phenylethynyl)porphyrins by ring fusion: synthesis,
 properties and structural characterizations
;
_journal_issue 23
_journal_name_full 'Organic &amp;  Biomolecular Chemistry'
_journal_page_first 3442
_journal_page_last 3447
_journal_paper_doi 10.1039/b412688b
_journal_volume 2
_journal_year 2004
_chemical_formula_moiety 'C78 H60 N4 O2 Zn '
_chemical_formula_sum 'C78 H60 N4 O2 Zn'
_chemical_formula_weight 1150.74
_space_group_IT_number 15
_symmetry_cell_setting monoclinic
_symmetry_Int_Tables_number 15
_symmetry_space_group_name_Hall '-C 2yc'
_symmetry_space_group_name_H-M 'C 1 2/c 1'
_atom_sites_solution_hydrogens geom
_atom_sites_solution_primary direct
_atom_sites_solution_secondary difmap
_cell_angle_alpha 90.00
_cell_angle_beta 117.893(5)
_cell_angle_gamma 90.00
_cell_formula_units_Z 4
_cell_length_a 30.864(8)
_cell_length_b 11.647(2)
_cell_length_c 18.709(5)
_cell_measurement_reflns_used 6770
_cell_measurement_temperature 123(2)
_cell_measurement_theta_max 27.5
_cell_measurement_theta_min 3.3
_cell_volume 5944(2)
_computing_cell_refinement CrystalClear
_computing_data_collection CrystalClear
_computing_data_reduction CrystalStructure
_computing_publication_material 'CrystalStructure 3.6.0'
_computing_structure_refinement 'SHELXL-97 and PLATON SQUEEZE'
_computing_structure_solution 'DIRDIF99 (PATTY)'
_diffrn_ambient_temperature 123(2)
_diffrn_detector_area_resol_mean 7.31
_diffrn_measured_fraction_theta_full 0.9834
_diffrn_measured_fraction_theta_max 0.9834
_diffrn_measurement_device_type 'Rigaku Mercury'
_diffrn_measurement_method w
_diffrn_radiation_type 'Mo Ka'
_diffrn_radiation_wavelength 0.7107
_diffrn_reflns_av_R_equivalents 0.0661
_diffrn_reflns_av_sigmaI/netI 0.0667
_diffrn_reflns_limit_h_max 31
_diffrn_reflns_limit_h_min -39
_diffrn_reflns_limit_k_max 11
_diffrn_reflns_limit_k_min -14
_diffrn_reflns_limit_l_max 24
_diffrn_reflns_limit_l_min -21
_diffrn_reflns_number 29851
_diffrn_reflns_theta_full 27.48
_diffrn_reflns_theta_max 27.48
_diffrn_reflns_theta_min 3.38
_exptl_absorpt_coefficient_mu 0.467
_exptl_absorpt_correction_T_max 0.9681
_exptl_absorpt_correction_T_min 0.8352
_exptl_absorpt_correction_type numerical
_exptl_absorpt_process_details
;
Higashi, T. (1999). Program for Absorption Correction.
Rigaku Corporation, Tokyo, Japan.
;
_exptl_crystal_colour purple
_exptl_crystal_density_diffrn 1.286
_exptl_crystal_density_method 'not measured'
_exptl_crystal_description rod
_exptl_crystal_F_000 2408
_exptl_crystal_size_max 0.40
_exptl_crystal_size_mid 0.15
_exptl_crystal_size_min 0.07
_refine_diff_density_max 1.119
_refine_diff_density_min -0.449
_refine_diff_density_rms 0.085
_refine_ls_extinction_method none
_refine_ls_goodness_of_fit_ref 1.072
_refine_ls_hydrogen_treatment mixed
_refine_ls_matrix_type full
_refine_ls_number_parameters 371
_refine_ls_number_reflns 6725
_refine_ls_number_restraints 368
_refine_ls_restrained_S_all 1.047
_refine_ls_R_factor_all 0.1429
_refine_ls_R_factor_gt 0.1022
_refine_ls_shift/su_max 0.004
_refine_ls_shift/su_mean 0.001
_refine_ls_structure_factor_coef Fsqd
_refine_ls_weighting_details 'calc w=1/[s^2^(Fo^2^)+(0.1857P)^2^+3.2778P] where P=(Fo^2^+2Fc^2^)/3'
_refine_ls_weighting_scheme calc
_refine_ls_wR_factor_gt 0.2950
_refine_ls_wR_factor_ref 0.3209
_reflns_number_gt 3899
_reflns_number_total 6725
_reflns_threshold_expression >2sigma(I)
_cod_data_source_file b412688bsup1.cif
_cod_data_source_block '__Zn-1/2MeOH'
_cod_original_cell_volume 5944(3)
_cod_original_sg_symbol_Hall -c_2yc
_cod_original_sg_symbol_H-M c_1_2/c_1
_cod_original_formula_sum 'C78 H60 N4 O2 Zn '
_cod_database_code 7153544

loop_
_symmetry_equiv_pos_as_xyz
'x, y, z'
'-x, y, -z+1/2'
'x+1/2, y+1/2, z'
'-x+1/2, y+1/2, -z+1/2'
'-x, -y, -z'
'x, -y, z-1/2'
'-x+1/2, -y+1/2, -z'
'x+1/2, -y+1/2, z-1/2'

loop_
_atom_site_label
_atom_site_type_symbol
_atom_site_fract_x
_atom_site_fract_y
_atom_site_fract_z
_atom_site_U_iso_or_equiv
_atom_site_adp_type
_atom_site_occupancy
_atom_site_symmetry_multiplicity
_atom_site_calc_flag
_atom_site_refinement_flags
Zn1 Zn 0.50491(6) 0.50161(16) 0.52118(6) 0.0473(5) Uani 0.50 1 d PU
N1 N 0.43048(12) 0.5473(3) 0.4795(2) 0.0509(8) Uani 1 1 d U
N2 N 0.52645(12) 0.6565(3) 0.5520(2) 0.0512(8) Uani 1 1 d U
C1 C 0.39040(16) 0.4778(4) 0.4518(3) 0.0549(11) Uani 1 1 d U
C2 C 0.35138(16) 0.5349(4) 0.4610(3) 0.0617(12) Uani 1 1 d U
C3 C 0.29997(18) 0.5122(4) 0.4475(3) 0.0671(13) Uani 1 1 d U
H1 H 0.2875 0.4342 0.4250 0.081 Uiso 1 1 calc R
C4 C 0.30071(19) 0.5344(5) 0.5281(3) 0.0692(13) Uani 1 1 d U
H2 H 0.2894 0.4795 0.5532 0.083 Uiso 1 1 calc R
C5 C 0.3184(2) 0.6370(5) 0.5612(4) 0.0900(17) Uani 1 1 d U
H3 H 0.3209 0.6607 0.6115 0.108 Uiso 1 1 calc R
C6 C 0.3342(2) 0.7117(5) 0.5114(5) 0.0940(19) Uani 1 1 d U
H4 H 0.3479 0.7875 0.5372 0.113 Uiso 1 1 calc R
C7 C 0.36965(18) 0.6414(4) 0.4922(4) 0.0689(13) Uani 1 1 d U
C8 C 0.41883(17) 0.6490(4) 0.5046(3) 0.0604(11) Uani 1 1 d U
C9 C 0.44958(16) 0.7433(4) 0.5366(3) 0.0552(11) Uani 1 1 d U
C10 C 0.50102(16) 0.7448(3) 0.5650(3) 0.0537(10) Uani 1 1 d U
C11 C 0.53404(16) 0.8341(4) 0.6115(3) 0.0526(10) Uani 1 1 d U
C12 C 0.53241(19) 0.9486(5) 0.6502(3) 0.0701(13) Uani 1 1 d U
H5 H 0.4984 0.9732 0.6365 0.084 Uiso 1 1 calc R
C13 C 0.5652(3) 0.9293(7) 0.7415(4) 0.104(2) Uani 1 1 d U
H6 H 0.5545 0.9426 0.7809 0.124 Uiso 1 1 calc R
C14 C 0.6117(3) 0.8908(7) 0.7606(4) 0.118(3) Uani 1 1 d U
H7 H 0.6362 0.8742 0.8141 0.142 Uiso 1 1 calc R
C15 C 0.61926(19) 0.8780(6) 0.6848(4) 0.0865(18) Uani 1 1 d U
H8 H 0.6529 0.8511 0.6979 0.104 Uiso 1 1 calc R
C16 C 0.58012(17) 0.7995(4) 0.6291(3) 0.0592(11) Uani 1 1 d U
C17 C 0.57528(15) 0.6920(4) 0.5892(3) 0.0496(9) Uani 1 1 d U
C18 C 0.61330(16) 0.6304(4) 0.5851(3) 0.0550(11) Uani 1 1 d U
C19 C 0.2880(2) 0.7226(6) 0.4277(5) 0.104(2) Uani 1 1 d U
H9 H 0.2625 0.7664 0.4340 0.125 Uiso 1 1 calc R
H10 H 0.2966 0.7662 0.3907 0.125 Uiso 1 1 calc R
C20 C 0.26825(19) 0.6115(6) 0.3920(4) 0.0862(16) Uani 1 1 d U
H11 H 0.2674 0.6056 0.3386 0.103 Uiso 1 1 calc R
H12 H 0.2342 0.6044 0.3837 0.103 Uiso 1 1 calc R
C21 C 0.42751(17) 0.8482(4) 0.5442(3) 0.0586(11) Uani 1 1 d U
C22 C 0.40860(18) 0.9377(4) 0.5460(3) 0.0606(12) Uani 1 1 d U
C23 C 0.38825(19) 1.0434(4) 0.5557(3) 0.0638(13) Uani 1 1 d U
C24 C 0.4155(3) 1.1448(5) 0.5729(4) 0.0828(16) Uani 1 1 d U
H13 H 0.4466 1.1444 0.5740 0.099 Uiso 1 1 calc R
C25 C 0.3979(3) 1.2450(5) 0.5880(4) 0.099(2) Uani 1 1 d U
H14 H 0.4168 1.3134 0.6006 0.119 Uiso 1 1 calc R
C26 C 0.3524(3) 1.2454(6) 0.5848(4) 0.103(2) Uani 1 1 d U
H15 H 0.3406 1.3142 0.5968 0.124 Uiso 1 1 calc R
C27 C 0.3232(3) 1.1467(6) 0.5644(4) 0.101(2) Uani 1 1 d U
H16 H 0.2913 1.1497 0.5600 0.122 Uiso 1 1 calc R
C28 C 0.3412(2) 1.0433(5) 0.5504(3) 0.0784(15) Uani 1 1 d U
H17 H 0.3222 0.9751 0.5376 0.094 Uiso 1 1 calc R
C29 C 0.6071(2) 0.9970(5) 0.6447(4) 0.0918(18) Uani 1 1 d U
H18 H 0.6313 1.0534 0.6815 0.110 Uiso 1 1 calc R
H19 H 0.6102 0.9944 0.5944 0.110 Uiso 1 1 calc R
C30 C 0.5591(2) 1.0348(5) 0.6259(4) 0.0746(14) Uani 1 1 d U
H20 H 0.5403 1.0490 0.5670 0.090 Uiso 1 1 calc R
H21 H 0.5614 1.1083 0.6541 0.090 Uiso 1 1 calc R
C31 C 0.65980(17) 0.6863(4) 0.6178(3) 0.0570(11) Uani 1 1 d U
C32 C 0.69853(18) 0.7351(4) 0.6454(3) 0.0631(12) Uani 1 1 d U
C33 C 0.74354(19) 0.7971(5) 0.6808(3) 0.0688(13) Uani 1 1 d U
C34 C 0.7877(2) 0.7357(5) 0.7236(4) 0.0826(17) Uani 1 1 d U
H22 H 0.7875 0.6544 0.7272 0.099 Uiso 1 1 calc R
C35 C 0.8320(2) 0.7971(6) 0.7610(4) 0.0866(17) Uani 1 1 d U
H23 H 0.8618 0.7567 0.7912 0.104 Uiso 1 1 calc R
C36 C 0.8328(2) 0.9152(6) 0.7545(4) 0.0824(16) Uani 1 1 d U
H24 H 0.8630 0.9557 0.7798 0.099 Uiso 1 1 calc R
C37 C 0.7877(3) 0.9760(5) 0.7092(4) 0.0805(15) Uani 1 1 d U
H25 H 0.7877 1.0572 0.7042 0.097 Uiso 1 1 calc R
C38 C 0.7444(2) 0.9156(5) 0.6731(3) 0.0721(13) Uani 1 1 d U
H26 H 0.7146 0.9557 0.6422 0.086 Uiso 1 1 calc R

loop_
_atom_site_aniso_label
_atom_site_aniso_U_11
_atom_site_aniso_U_22
_atom_site_aniso_U_33
_atom_site_aniso_U_23
_atom_site_aniso_U_13
_atom_site_aniso_U_12
Zn1 0.0362(8) 0.0425(5) 0.0724(12) 0.0009(9) 0.0332(10) 0.0125(4)
N1 0.0400(18) 0.0606(19) 0.066(2) 0.0186(16) 0.0361(17) 0.0248(14)
N2 0.0408(18) 0.060(2) 0.064(2) 0.0175(15) 0.0345(17) 0.0263(14)
C1 0.041(2) 0.065(2) 0.068(3) 0.0111(19) 0.033(2) 0.0263(17)
C2 0.042(2) 0.072(3) 0.080(3) 0.009(2) 0.037(2) 0.0268(19)
C3 0.047(2) 0.085(3) 0.087(3) -0.005(2) 0.046(3) 0.015(2)
C4 0.054(3) 0.083(3) 0.087(3) -0.006(3) 0.047(3) 0.013(2)
C5 0.079(4) 0.099(4) 0.126(5) -0.018(3) 0.077(4) 0.018(3)
C6 0.061(3) 0.075(3) 0.176(6) -0.006(3) 0.081(3) 0.020(2)
C7 0.049(2) 0.070(3) 0.103(4) 0.007(2) 0.049(3) 0.0268(19)
C8 0.054(2) 0.060(2) 0.085(3) 0.020(2) 0.048(2) 0.0307(18)
C9 0.053(2) 0.055(2) 0.077(3) 0.0223(19) 0.047(2) 0.0267(17)
C10 0.048(2) 0.055(2) 0.072(3) 0.0283(18) 0.040(2) 0.0290(16)
C11 0.052(2) 0.064(2) 0.055(3) 0.0157(18) 0.037(2) 0.0267(17)
C12 0.055(3) 0.087(3) 0.074(3) -0.004(2) 0.035(2) 0.029(2)
C13 0.099(5) 0.170(7) 0.056(3) -0.004(3) 0.048(3) 0.059(4)
C14 0.085(4) 0.196(7) 0.052(3) -0.028(3) 0.014(3) 0.075(5)
C15 0.043(3) 0.129(4) 0.078(4) -0.038(3) 0.021(3) 0.026(3)
C16 0.049(2) 0.079(3) 0.056(3) -0.001(2) 0.030(2) 0.0226(19)
C17 0.046(2) 0.068(2) 0.048(2) 0.0099(17) 0.0323(19) 0.0181(17)
C18 0.044(2) 0.075(3) 0.053(3) 0.0134(19) 0.029(2) 0.0256(18)
C19 0.067(3) 0.091(4) 0.178(6) 0.042(4) 0.077(4) 0.049(3)
C20 0.043(3) 0.126(4) 0.104(4) 0.020(3) 0.046(3) 0.040(3)
C21 0.051(2) 0.061(2) 0.080(3) 0.013(2) 0.044(2) 0.0227(19)
C22 0.057(3) 0.062(3) 0.075(3) 0.018(2) 0.041(2) 0.028(2)
C23 0.074(3) 0.066(2) 0.062(3) 0.025(2) 0.040(3) 0.045(2)
C24 0.101(4) 0.064(3) 0.094(4) 0.025(3) 0.054(4) 0.035(3)
C25 0.139(6) 0.065(3) 0.100(5) 0.020(3) 0.062(5) 0.044(3)
C26 0.153(6) 0.087(4) 0.090(4) 0.020(3) 0.074(5) 0.066(4)
C27 0.107(5) 0.103(4) 0.115(5) 0.029(4) 0.070(4) 0.073(3)
C28 0.075(3) 0.091(3) 0.082(4) 0.019(3) 0.047(3) 0.052(3)
C29 0.071(4) 0.101(4) 0.116(5) -0.065(3) 0.054(4) -0.015(3)
C30 0.056(3) 0.075(3) 0.091(4) -0.015(3) 0.033(3) 0.008(2)
C31 0.047(2) 0.070(3) 0.063(3) 0.002(2) 0.033(2) 0.0237(18)
C32 0.049(2) 0.083(3) 0.069(3) -0.011(2) 0.037(2) 0.017(2)
C33 0.062(3) 0.082(3) 0.077(3) -0.017(2) 0.044(3) 0.006(2)
C34 0.055(3) 0.089(3) 0.113(5) -0.031(3) 0.047(3) 0.000(2)
C35 0.056(3) 0.099(4) 0.116(5) -0.021(3) 0.050(3) -0.001(3)
C36 0.071(3) 0.105(4) 0.083(4) -0.024(3) 0.045(3) -0.024(3)
C37 0.097(4) 0.082(3) 0.074(4) -0.005(3) 0.051(3) -0.007(3)
C38 0.073(3) 0.091(3) 0.065(3) -0.003(2) 0.043(3) 0.007(2)

loop_
_atom_type_symbol
_atom_type_description
_atom_type_scat_dispersion_real
_atom_type_scat_dispersion_imag
_atom_type_scat_source
C C 0.0033 0.0016 'International Tables Vol C Tables 4.2.6.8 and 6.1.1.4'
H H 0.0000 0.0000 'International Tables Vol C Tables 4.2.6.8 and 6.1.1.4'
N N 0.0061 0.0033 'International Tables Vol C Tables 4.2.6.8 and 6.1.1.4'
O O 0.0106 0.0060 'International Tables Vol C Tables 4.2.6.8 and 6.1.1.4'
Zn Zn 0.2839 1.4301 'International Tables Vol C Tables 4.2.6.8 and 6.1.1.4'

loop_
_geom_angle_atom_site_label_1
_geom_angle_atom_site_label_2
_geom_angle_atom_site_label_3
_geom_angle
_geom_angle_site_symmetry_1
_geom_angle_site_symmetry_3
N2 Zn1 N1 93.47(16) . 5_666
N2 Zn1 N1 92.20(16) . .
N1 Zn1 N1 160.71(6) 5_666 .
N2 Zn1 N2 162.40(8) . 5_666
N1 Zn1 N2 84.97(15) 5_666 5_666
N1 Zn1 N2 84.06(15) . 5_666
C1 N1 C8 107.6(3) . .
C1 N1 Zn1 122.6(3) . 5_666
C8 N1 Zn1 129.7(3) . 5_666
C1 N1 Zn1 128.8(3) . .
C8 N1 Zn1 120.0(3) . .
C10 N2 C17 105.1(4) . .
C10 N2 Zn1 127.4(3) . .
C17 N2 Zn1 124.8(3) . .
C10 N2 Zn1 127.2(3) . 5_666
C17 N2 Zn1 127.5(2) . 5_666
N1 C1 C18 124.4(3) . 5_666
N1 C1 C2 109.9(4) . .
C18 C1 C2 125.6(5) 5_666 .
C7 C2 C1 105.3(4) . .
C7 C2 C3 114.8(4) . .
C1 C2 C3 139.9(5) . .
C2 C3 C4 106.1(5) . .
C2 C3 C20 105.5(4) . .
C4 C3 C20 104.4(4) . .
C2 C3 H1 113.4 . .
C4 C3 H1 113.4 . .
C20 C3 H1 113.4 . .
C5 C4 C3 115.0(6) . .
C5 C4 H2 122.5 . .
C3 C4 H2 122.5 . .
C4 C5 C6 114.1(6) . .
C4 C5 H3 122.9 . .
C6 C5 H3 122.9 . .
C5 C6 C7 107.8(4) . .
C5 C6 C19 105.1(5) . .
C7 C6 C19 103.1(5) . .
C5 C6 H4 113.3 . .
C7 C6 H4 113.3 . .
C19 C6 H4 113.3 . .
C2 C7 C8 108.6(4) . .
C2 C7 C6 112.6(4) . .
C8 C7 C6 138.4(5) . .
N1 C8 C9 126.1(4) . .
N1 C8 C7 108.5(4) . .
C9 C8 C7 125.4(4) . .
C8 C9 C10 126.2(4) . .
C8 C9 C21 117.0(4) . .
C10 C9 C21 116.8(4) . .
N2 C10 C9 123.5(4) . .
N2 C10 C11 110.2(4) . .
C9 C10 C11 126.2(4) . .
C16 C11 C10 107.4(4) . .
C16 C11 C12 113.9(4) . .
C10 C11 C12 138.5(4) . .
C30 C12 C11 107.2(4) . .
C30 C12 C13 105.4(5) . .
C11 C12 C13 104.4(4) . .
C30 C12 H5 113.1 . .
C11 C12 H5 113.1 . .
C13 C12 H5 113.1 . .
C14 C13 C12 113.4(5) . .
C14 C13 H6 123.3 . .
C12 C13 H6 123.3 . .
C13 C14 C15 112.2(5) . .
C13 C14 H7 123.9 . .
C15 C14 H7 123.9 . .
C16 C15 C29 106.2(4) . .
C16 C15 C14 106.3(6) . .
C29 C15 C14 104.6(5) . .
C16 C15 H8 113.0 . .
C29 C15 H8 113.0 . .
C14 C15 H8 113.0 . .
C11 C16 C17 106.9(4) . .
C11 C16 C15 113.8(4) . .
C17 C16 C15 139.3(4) . .
N2 C17 C18 123.7(4) . .
N2 C17 C16 110.2(3) . .
C18 C17 C16 126.1(4) . .
C17 C18 C1 127.0(4) . 5_666
C17 C18 C31 116.1(4) . .
C1 C18 C31 116.8(3) 5_666 .
C20 C19 C6 112.4(5) . .
C20 C19 H9 109.1 . .
C6 C19 H9 109.1 . .
C20 C19 H10 109.1 . .
C6 C19 H10 109.1 . .
H9 C19 H10 107.9 . .
C19 C20 C3 110.9(5) . .
C19 C20 H11 109.5 . .
C3 C20 H11 109.5 . .
C19 C20 H12 109.5 . .
C3 C20 H12 109.5 . .
H11 C20 H12 108.0 . .
C22 C21 C9 176.1(5) . .
C21 C22 C23 174.9(5) . .
C24 C23 C28 120.4(5) . .
C24 C23 C22 120.2(5) . .
C28 C23 C22 119.3(6) . .
C25 C24 C23 120.8(6) . .
C25 C24 H13 119.6 . .
C23 C24 H13 119.6 . .
C24 C25 C26 119.3(7) . .
C24 C25 H14 120.4 . .
C26 C25 H14 120.4 . .
C25 C26 C27 121.5(5) . .
C25 C26 H15 119.3 . .
C27 C26 H15 119.2 . .
C26 C27 C28 119.8(7) . .
C26 C27 H16 120.1 . .
C28 C27 H16 120.1 . .
C27 C28 C23 118.2(7) . .
C27 C28 H17 120.9 . .
C23 C28 H17 120.9 . .
C30 C29 C15 112.8(5) . .
C30 C29 H18 109.0 . .
C15 C29 H18 109.0 . .
C30 C29 H19 109.0 . .
C15 C29 H19 109.0 . .
H18 C29 H19 107.8 . .
C29 C30 C12 112.0(5) . .
C29 C30 H20 109.2 . .
C12 C30 H20 109.2 . .
C29 C30 H21 109.2 . .
C12 C30 H21 109.2 . .
H20 C30 H21 107.9 . .
C32 C31 C18 178.9(4) . .
C31 C32 C33 176.7(5) . .
C38 C33 C34 120.1(5) . .
C38 C33 C32 121.2(5) . .
C34 C33 C32 118.7(5) . .
C35 C34 C33 118.8(6) . .
C35 C34 H22 120.6 . .
C33 C34 H22 120.6 . .
C36 C35 C34 121.1(6) . .
C36 C35 H23 119.5 . .
C34 C35 H23 119.5 . .
C35 C36 C37 119.4(5) . .
C35 C36 H24 120.3 . .
C37 C36 H24 120.3 . .
C38 C37 C36 119.3(6) . .
C38 C37 H25 120.3 . .
C36 C37 H25 120.3 . .
C37 C38 C33 121.2(6) . .
C37 C38 H26 119.4 . .
C33 C38 H26 119.4 . .

loop_
_geom_bond_atom_site_label_1
_geom_bond_atom_site_label_2
_geom_bond_distance
_geom_bond_site_symmetry_2
Zn1 N2 1.916(4) .
Zn1 N1 2.079(3) 5_666
Zn1 N1 2.119(4) .
Zn1 N2 2.227(4) 5_666
N1 C1 1.361(6) .
N1 C8 1.383(5) .
N2 C10 1.383(5) .
N2 C17 1.395(6) .
C1 C18 1.416(7) 5_666
C1 C2 1.454(5) .
C2 C7 1.375(7) .
C2 C3 1.508(7) .
C3 C4 1.521(8) .
C3 C20 1.556(8) .
C3 H1 1.0000 .
C4 C5 1.339(8) .
C4 H2 0.9500 .
C5 C6 1.512(9) .
C5 H3 0.9500 .
C6 C7 1.538(6) .
C6 C19 1.552(10) .
C6 H4 1.0000 .
C7 C8 1.427(6) .
C8 C9 1.391(7) .
C9 C10 1.419(6) .
C9 C21 1.437(5) .
C10 C11 1.430(7) .
C11 C16 1.362(6) .
C11 C12 1.530(6) .
C12 C30 1.499(8) .
C12 C13 1.542(8) .
C12 H5 1.0000 .
C13 C14 1.382(8) .
C13 H6 0.9500 .
C14 C15 1.549(9) .
C14 H7 0.9500 .
C15 C16 1.484(8) .
C15 C29 1.537(9) .
C15 H8 1.0000 .
C16 C17 1.430(6) .
C17 C18 1.408(5) .
C18 C31 1.427(7) .
C19 C20 1.453(10) .
C19 H9 0.9900 .
C19 H10 0.9900 .
C20 H11 0.9900 .
C20 H12 0.9900 .
C21 C22 1.203(6) .
C22 C23 1.432(6) .
C23 C24 1.398(9) .
C23 C28 1.408(8) .
C24 C25 1.373(8) .
C24 H13 0.9500 .
C25 C26 1.376(11) .
C25 H14 0.9500 .
C26 C27 1.399(11) .
C26 H15 0.9500 .
C27 C28 1.401(7) .
C27 H16 0.9500 .
C28 H17 0.9500 .
C29 C30 1.422(8) .
C29 H18 0.9900 .
C29 H19 0.9900 .
C30 H20 0.9900 .
C30 H21 0.9900 .
C31 C32 1.200(7) .
C32 C33 1.425(7) .
C33 C38 1.389(8) .
C33 C34 1.410(8) .
C34 C35 1.404(8) .
C34 H22 0.9500 .
C35 C36 1.383(9) .
C35 H23 0.9500 .
C36 C37 1.432(9) .
C36 H24 0.9500 .
C37 C38 1.375(9) .
C37 H25 0.9500 .
C38 H26 0.9500 .

loop_
_geom_torsion_atom_site_label_1
_geom_torsion_atom_site_label_2
_geom_torsion_atom_site_label_3
_geom_torsion_atom_site_label_4
_geom_torsion
_geom_torsion_site_symmetry_1
_geom_torsion_site_symmetry_4
N2 Zn1 N1 C1 -174.7(4) . .
N2 Zn1 N1 C8 -18.9(3) . .
N1 Zn1 N1 C8 -126.0(4) 5_666 .
N2 Zn1 N1 C8 178.4(3) 5_666 .
N1 Zn1 N2 C10 -179.8(4) 5_666 .
N1 Zn1 N2 C10 18.7(4) . .
N2 Zn1 N2 C10 95.9(5) 5_666 .
N1 Zn1 N2 C17 -20.8(3) 5_666 .
N1 Zn1 N2 C17 177.7(3) . .
N2 Zn1 N2 C17 -105.1(4) 5_666 .
C8 N1 C1 C18 174.7(4) . 5_666
Zn1 N1 C1 C18 -4.5(6) 5_666 5_666
Zn1 N1 C1 C18 -27.1(6) . 5_666
C8 N1 C1 C2 -1.5(5) . .
Zn1 N1 C1 C2 179.3(3) 5_666 .
Zn1 N1 C1 C2 156.7(3) . .
N1 C1 C2 C7 2.1(5) . .
C18 C1 C2 C7 -174.0(5) 5_666 .
N1 C1 C2 C3 -177.5(6) . .
C18 C1 C2 C3 6.4(9) 5_666 .
C7 C2 C3 C4 -54.7(6) . .
C1 C2 C3 C4 124.9(7) . .
C7 C2 C3 C20 55.6(6) . .
C1 C2 C3 C20 -124.8(7) . .
C2 C3 C4 C5 53.2(6) . .
C20 C3 C4 C5 -57.9(6) . .
C3 C4 C5 C6 0.3(7) . .
C4 C5 C6 C7 -52.7(7) . .
C4 C5 C6 C19 56.7(6) . .
C1 C2 C7 C8 -1.9(6) . .
C3 C2 C7 C8 177.8(4) . .
C1 C2 C7 C6 -176.2(5) . .
C3 C2 C7 C6 3.5(7) . .
C5 C6 C7 C2 50.3(7) . .
C19 C6 C7 C2 -60.6(6) . .
C5 C6 C7 C8 -121.5(7) . .
C19 C6 C7 C8 127.6(7) . .
C1 N1 C8 C9 -179.6(4) . .
Zn1 N1 C8 C9 -0.4(7) 5_666 .
Zn1 N1 C8 C9 19.9(6) . .
C1 N1 C8 C7 0.2(5) . .
Zn1 N1 C8 C7 179.4(3) 5_666 .
Zn1 N1 C8 C7 -160.2(3) . .
C2 C7 C8 N1 1.1(6) . .
C6 C7 C8 N1 173.2(7) . .
C2 C7 C8 C9 -179.0(5) . .
C6 C7 C8 C9 -7.0(10) . .
N1 C8 C9 C10 -14.2(8) . .
C7 C8 C9 C10 166.0(5) . .
N1 C8 C9 C21 168.2(4) . .
C7 C8 C9 C21 -11.7(7) . .
C17 N2 C10 C9 179.9(4) . .
Zn1 N2 C10 C9 -17.9(6) . .
Zn1 N2 C10 C9 4.3(6) 5_666 .
C17 N2 C10 C11 -1.1(4) . .
Zn1 N2 C10 C11 161.2(3) . .
Zn1 N2 C10 C11 -176.6(3) 5_666 .
C8 C9 C10 N2 11.5(7) . .
C21 C9 C10 N2 -170.8(4) . .
C8 C9 C10 C11 -167.4(4) . .
C21 C9 C10 C11 10.3(6) . .
N2 C10 C11 C16 -1.7(5) . .
C9 C10 C11 C16 177.4(4) . .
N2 C10 C11 C12 -176.2(5) . .
C9 C10 C11 C12 2.9(8) . .
C16 C11 C12 C30 54.4(5) . .
C10 C11 C12 C30 -131.4(6) . .
C16 C11 C12 C13 -57.1(6) . .
C10 C11 C12 C13 117.2(6) . .
C30 C12 C13 C14 -58.5(8) . .
C11 C12 C13 C14 54.2(9) . .
C12 C13 C14 C15 0.6(11) . .
C13 C14 C15 C16 -56.2(9) . .
C13 C14 C15 C29 56.0(9) . .
C10 C11 C16 C17 3.6(5) . .
C12 C11 C16 C17 179.6(4) . .
C10 C11 C16 C15 -173.8(4) . .
C12 C11 C16 C15 2.3(6) . .
C29 C15 C16 C11 -56.4(6) . .
C14 C15 C16 C11 54.7(6) . .
C29 C15 C16 C17 127.5(6) . .
C14 C15 C16 C17 -121.4(6) . .
C10 N2 C17 C18 -175.1(4) . .
Zn1 N2 C17 C18 22.0(6) . .
Zn1 N2 C17 C18 0.4(6) 5_666 .
C10 N2 C17 C16 3.3(5) . .
Zn1 N2 C17 C16 -159.5(3) . .
Zn1 N2 C17 C16 178.9(3) 5_666 .
C11 C16 C17 N2 -4.4(5) . .
C15 C16 C17 N2 171.9(6) . .
C11 C16 C17 C18 174.0(4) . .
C15 C16 C17 C18 -9.7(9) . .
N2 C17 C18 C1 -4.0(7) . 5_666
C16 C17 C18 C1 177.8(4) . 5_666
N2 C17 C18 C31 172.3(4) . .
C16 C17 C18 C31 -5.9(6) . .
C5 C6 C19 C20 -54.7(6) . .
C7 C6 C19 C20 58.1(6) . .
C6 C19 C20 C3 -1.3(7) . .
C2 C3 C20 C19 -55.4(6) . .
C4 C3 C20 C19 56.2(6) . .
C28 C23 C24 C25 2.7(8) . .
C22 C23 C24 C25 -175.4(5) . .
C23 C24 C25 C26 -1.1(9) . .
C24 C25 C26 C27 -1.7(10) . .
C25 C26 C27 C28 3.0(10) . .
C26 C27 C28 C23 -1.4(9) . .
C24 C23 C28 C27 -1.4(8) . .
C22 C23 C28 C27 176.7(5) . .
C16 C15 C29 C30 55.3(6) . .
C14 C15 C29 C30 -56.9(6) . .
C15 C29 C30 C12 0.1(7) . .
C11 C12 C30 C29 -53.7(6) . .
C13 C12 C30 C29 57.1(6) . .
C38 C33 C34 C35 2.7(8) . .
C32 C33 C34 C35 -177.7(5) . .
C33 C34 C35 C36 -1.7(9) . .
C34 C35 C36 C37 0.3(9) . .
C35 C36 C37 C38 0.0(9) . .
C36 C37 C38 C33 1.1(8) . .
C34 C33 C38 C37 -2.5(8) . .
C32 C33 C38 C37 178.0(5) . .
